data_4109597
loop_
_publ_author_name
'Ognjen \<S. Miljani\'c'
'William R. Dichtel'
'Saeed I. Khan'
'Shahab Mortezaei'
'James R. Heath'
'J. Fraser Stoddart'

_publ_section_title
;
 Structural and Co-conformational Effects of Alkyne-Derived Subunits in
 Charged Donor-Acceptor [2]Catenanes
;
_journal_name_full 'Journal of the American Chemical Society'
_journal_page_first 8236
_journal_page_last 8246
_journal_paper_doi 10.1021/ja071319n
_journal_volume 129
_journal_year 2007
_chemical_formula_moiety 'C32 H42 O10, C36 H32 N4, 4(F6 P), 6(C2 H3 N)'
_chemical_formula_sum 'C80 H92 F24 N10 O10 P4'
_chemical_formula_weight 1933.52
_chemical_name_systematic
; 
 ? 
;
_space_group_IT_number 2
_symmetry_cell_setting triclinic
_symmetry_space_group_name_Hall '-P 1'
_symmetry_space_group_name_H-M 'P -1'
_atom_sites_solution_hydrogens geom
_atom_sites_solution_primary direct
_atom_sites_solution_secondary difmap
_audit_creation_method SHELXL-97
_cell_angle_alpha 94.628(2)
_cell_angle_beta 93.400(2)
_cell_angle_gamma 93.554(3)
_cell_formula_units_Z 2
_cell_length_a 14.021(3)
_cell_length_b 14.121(3)
_cell_length_c 22.210(5)
_cell_measurement_temperature 100(2)
_cell_volume 4365.5(16)
_computing_cell_refinement 'Bruker XSCANS'
_computing_data_collection 'Bruker XSCANS'
_computing_data_reduction 'Bruker SHELXTL'
_computing_molecular_graphics 'Bruker SHELXTL'
_computing_publication_material 'Bruker SHELXTL'
_computing_structure_refinement 'SHELXL-97 (Sheldrick, 1997)'
_computing_structure_solution 'SHELXS-97 (Sheldrick, 1990)'
_diffrn_ambient_temperature 100(2)
_diffrn_measured_fraction_theta_full 0.980
_diffrn_measured_fraction_theta_max 0.966
_diffrn_measurement_device_type 'CCD area detector'
_diffrn_measurement_method '\w and phi scans'
_diffrn_radiation_monochromator graphite
_diffrn_radiation_source 'fine-focus sealed tube'
_diffrn_radiation_type MoK\a
_diffrn_radiation_wavelength 0.71073
_diffrn_reflns_av_R_equivalents 0.0230
_diffrn_reflns_av_sigmaI/netI 0.0423
_diffrn_reflns_limit_h_max 18
_diffrn_reflns_limit_h_min -18
_diffrn_reflns_limit_k_max 18
_diffrn_reflns_limit_k_min -18
_diffrn_reflns_limit_l_max 28
_diffrn_reflns_limit_l_min -29
_diffrn_reflns_number 38830
_diffrn_reflns_theta_full 26.50
_diffrn_reflns_theta_max 28.24
_diffrn_reflns_theta_min 3.88
_exptl_absorpt_coefficient_mu 0.200
_exptl_absorpt_correction_T_max 0.9802
_exptl_absorpt_correction_T_min 0.8289
_exptl_absorpt_correction_type multi-scan
_exptl_absorpt_process_details 'sadabs (bruker)'
_exptl_crystal_colour red
_exptl_crystal_density_diffrn 1.471
_exptl_crystal_description platelet
_exptl_crystal_F_000 1996
_exptl_crystal_size_max 0.60
_exptl_crystal_size_mid 0.30
_exptl_crystal_size_min 0.10
_refine_diff_density_max 1.116
_refine_diff_density_min -1.014
_refine_diff_density_rms 0.091
_refine_ls_extinction_method none
_refine_ls_goodness_of_fit_ref 1.041
_refine_ls_hydrogen_treatment constr
_refine_ls_matrix_type full
_refine_ls_number_parameters 1432
_refine_ls_number_reflns 20861
_refine_ls_number_restraints 2392
_refine_ls_restrained_S_all 1.014
_refine_ls_R_factor_all 0.1212
_refine_ls_R_factor_gt 0.0845
_refine_ls_shift/su_max 0.038
_refine_ls_shift/su_mean 0.001
_refine_ls_structure_factor_coef Fsqd
_refine_ls_weighting_details 'calc w=1/[\s^2^(Fo^2^)+(0.1581P)^2^+3.8376P] where P=(Fo^2^+2Fc^2^)/3'
_refine_ls_weighting_scheme calc
_refine_ls_wR_factor_gt 0.2417
_refine_ls_wR_factor_ref 0.2746
_reflns_number_gt 13530
_reflns_number_total 20861
_reflns_threshold_expression >2sigma(I)
_cod_data_source_file ja071319nsi20070224_085512.cif
_cod_data_source_block st4406bs
_cod_original_cell_volume 4365.5(17)
_cod_database_code 4109597

loop_
_symmetry_equiv_pos_as_xyz
'x, y, z'
'-x, -y, -z'

loop_
_atom_site_label
_atom_site_type_symbol
_atom_site_fract_x
_atom_site_fract_y
_atom_site_fract_z
_atom_site_U_iso_or_equiv
_atom_site_adp_type
_atom_site_occupancy
_atom_site_symmetry_multiplicity
_atom_site_calc_flag
_atom_site_refinement_flags
_atom_site_disorder_assembly
_atom_site_disorder_group
N1 N 0.7016(2) 0.05543(16) 0.22019(11) 0.0299(5) Uani 1 1 d U . .
N2 N 0.72579(17) 0.52487(16) 0.13824(10) 0.0240(5) Uani 1 1 d U . .
N3 N 0.6580(2) 0.67619(18) 0.40571(12) 0.0393(7) Uani 1 1 d U . .
N4 N 0.63905(18) 0.20657(16) 0.48860(10) 0.0262(5) Uani 1 1 d U . .
C1 C 0.7864(2) 0.1051(2) 0.22249(14) 0.0326(6) Uani 1 1 d U . .
H1 H 0.8419 0.0779 0.2382 0.036 Uiso 1 1 calc R . .
C2 C 0.7947(2) 0.1949(2) 0.20246(13) 0.0297(6) Uani 1 1 d U . .
H2 H 0.8555 0.2290 0.2040 0.033 Uiso 1 1 calc R . .
C3 C 0.7130(2) 0.23563(19) 0.17977(12) 0.0239(5) Uani 1 1 d U . .
C4 C 0.6270(2) 0.1811(2) 0.17635(14) 0.0304(6) Uani 1 1 d U . .
H4 H 0.5706 0.2057 0.1597 0.033 Uiso 1 1 calc R . .
C5 C 0.6226(2) 0.0916(2) 0.19686(14) 0.0335(6) Uani 1 1 d U . .
H5 H 0.5630 0.0550 0.1945 0.037 Uiso 1 1 calc R . .
C6 C 0.71812(19) 0.33542(19) 0.16241(11) 0.0225(5) Uani 1 1 d U . .
C7 C 0.8049(2) 0.3884(2) 0.16235(14) 0.0291(6) Uani 1 1 d U . .
H7 H 0.8631 0.3594 0.1708 0.032 Uiso 1 1 calc R . .
C8 C 0.8074(2) 0.4829(2) 0.15019(14) 0.0293(6) Uani 1 1 d U . .
H8 H 0.8672 0.5184 0.1503 0.032 Uiso 1 1 calc R . .
C9 C 0.6404(2) 0.4755(2) 0.13648(12) 0.0260(6) Uani 1 1 d U . .
H9 H 0.5836 0.5061 0.1272 0.029 Uiso 1 1 calc R . .
C10 C 0.6343(2) 0.38074(19) 0.14801(12) 0.0242(5) Uani 1 1 d U . .
H10 H 0.5736 0.3463 0.1462 0.027 Uiso 1 1 calc R . .
C11 C 0.7282(2) 0.6301(2) 0.13162(13) 0.0293(6) Uani 1 1 d U . .
H11A H 0.6774 0.6440 0.1013 0.032 Uiso 1 1 calc R . .
H11B H 0.7909 0.6523 0.1177 0.032 Uiso 1 1 calc R . .
C12 C 0.7125(2) 0.68115(19) 0.19247(13) 0.0301(6) Uani 1 1 d U . .
C13 C 0.6198(2) 0.6954(2) 0.20914(14) 0.0325(6) Uani 1 1 d U . .
H13 H 0.5669 0.6819 0.1803 0.036 Uiso 1 1 calc R . .
C14 C 0.6048(3) 0.7295(2) 0.26836(15) 0.0373(7) Uani 1 1 d U . .
H14 H 0.5418 0.7400 0.2796 0.041 Uiso 1 1 calc R . .
C15 C 0.6819(3) 0.7482(2) 0.31110(14) 0.0390(8) Uani 1 1 d U . .
C16 C 0.7745(3) 0.7404(2) 0.29290(15) 0.0379(7) Uani 1 1 d U . .
H16 H 0.8278 0.7580 0.3209 0.042 Uiso 1 1 calc R . .
C17 C 0.7894(2) 0.7065(2) 0.23367(14) 0.0333(7) Uani 1 1 d U . .
H17 H 0.8528 0.7009 0.2216 0.037 Uiso 1 1 calc R . .
C18 C 0.6647(3) 0.7696(2) 0.37736(15) 0.0478(10) Uani 1 1 d U . .
H18A H 0.7182 0.8117 0.3977 0.053 Uiso 1 1 calc R . .
H18B H 0.6046 0.8020 0.3815 0.053 Uiso 1 1 calc R . .
C19 C 0.5735(3) 0.6249(2) 0.40171(14) 0.0398(8) Uani 1 1 d U . .
H19 H 0.5180 0.6509 0.3850 0.044 Uiso 1 1 calc R . .
C20 C 0.5668(2) 0.5350(2) 0.42158(13) 0.0328(7) Uani 1 1 d U . .
H20 H 0.5066 0.4997 0.4189 0.036 Uiso 1 1 calc R . .
C21 C 0.6482(2) 0.49556(18) 0.44572(12) 0.0257(6) Uani 1 1 d U . .
C22 C 0.7340(3) 0.5514(2) 0.45041(13) 0.0334(7) Uani 1 1 d U . .
H22 H 0.7905 0.5276 0.4675 0.037 Uiso 1 1 calc R . .
C23 C 0.7369(3) 0.6417(2) 0.43016(14) 0.0402(8) Uani 1 1 d U . .
H23 H 0.7957 0.6796 0.4336 0.044 Uiso 1 1 calc R . .
C24 C 0.6443(2) 0.39574(18) 0.46343(11) 0.0232(5) Uani 1 1 d U . .
C25 C 0.7278(2) 0.35130(19) 0.47732(13) 0.0276(6) Uani 1 1 d U . .
H25 H 0.7880 0.3864 0.4786 0.030 Uiso 1 1 calc R . .
C26 C 0.7238(2) 0.2569(2) 0.48920(13) 0.0293(6) Uani 1 1 d U . .
H26 H 0.7814 0.2271 0.4979 0.032 Uiso 1 1 calc R . .
C27 C 0.5574(2) 0.2477(2) 0.47706(13) 0.0299(6) Uani 1 1 d U . .
H27 H 0.4980 0.2115 0.4774 0.033 Uiso 1 1 calc R . .
C28 C 0.5580(2) 0.3423(2) 0.46456(13) 0.0280(6) Uani 1 1 d U . .
H28 H 0.4993 0.3707 0.4568 0.031 Uiso 1 1 calc R . .
C29 C 0.6367(3) 0.1012(2) 0.49496(14) 0.0334(7) Uani 1 1 d U . .
H29A H 0.5747 0.0792 0.5099 0.037 Uiso 1 1 calc R . .
H29B H 0.6886 0.0871 0.5244 0.037 Uiso 1 1 calc R . .
C30 C 0.6497(2) 0.05084(19) 0.43398(13) 0.0284(6) Uani 1 1 d U . .
C31 C 0.5720(2) 0.02523(19) 0.39315(14) 0.0302(6) Uani 1 1 d U . .
H31 H 0.5089 0.0311 0.4056 0.033 Uiso 1 1 calc R . .
C32 C 0.5858(2) -0.0088(2) 0.33438(14) 0.0308(6) Uani 1 1 d U . .
H32 H 0.5320 -0.0276 0.3070 0.034 Uiso 1 1 calc R . .
C33 C 0.6777(2) -0.01570(18) 0.31507(13) 0.0288(6) Uani 1 1 d U . .
C34 C 0.7555(2) 0.0038(2) 0.35673(14) 0.0303(6) Uani 1 1 d U . .
H34 H 0.8185 -0.0047 0.3445 0.033 Uiso 1 1 calc R . .
C35 C 0.7419(2) 0.0359(2) 0.41618(14) 0.0302(6) Uani 1 1 d U . .
H35 H 0.7953 0.0477 0.4448 0.033 Uiso 1 1 calc R . .
C36 C 0.6931(3) -0.0370(2) 0.24890(14) 0.0379(7) Uani 1 1 d U . .
H36A H 0.7522 -0.0710 0.2443 0.042 Uiso 1 1 calc R . .
H36B H 0.6385 -0.0780 0.2290 0.042 Uiso 1 1 calc R . .
O1 O 0.51566(14) 0.47347(15) 0.26562(9) 0.0296(4) Uani 1 1 d U . .
O2 O 0.42504(15) 0.53209(16) 0.15393(9) 0.0339(5) Uani 1 1 d U . .
O3 O 0.51009(19) 0.6146(2) 0.05297(13) 0.0545(7) Uani 1 1 d U . .
O4 O 0.66807(18) 0.7009(2) 0.00430(11) 0.0486(6) Uani 1 1 d U . .
O5 O 0.79239(19) 0.5527(2) -0.00561(12) 0.0555(7) Uani 1 1 d DU . .
O6 O 0.84193(14) 0.25599(14) 0.35275(10) 0.0298(4) Uani 1 1 d U . .
O7 O 0.96910(19) 0.0980(2) 0.33407(17) 0.0657(9) Uani 1 1 d DU . .
O8 O 0.9776(4) 0.0002(4) 0.2132(3) 0.0667(15) Uani 0.65 1 d PDU A 1
O9 O 0.8137(4) -0.0857(3) 0.14345(19) 0.0570(10) Uani 0.65 1 d PDU A 1
O10 O 0.6655(4) 0.0096(3) 0.07672(19) 0.0530(11) Uani 0.65 1 d PDU A 1
O9A O 0.8521(8) -0.0504(6) 0.1233(4) 0.0570(10) Uani 0.35 1 d PDU A 2
O8A O 0.9697(7) -0.0371(7) 0.2397(5) 0.068(3) Uani 0.35 1 d PDU A 2
O10A O 0.7256(10) 0.0340(8) 0.0608(5) 0.080(3) Uani 0.35 1 d PDU A 2
C37 C 0.65560(19) 0.40623(18) 0.30118(11) 0.0209(5) Uani 1 1 d U . .
C38 C 0.7106(2) 0.49127(18) 0.29272(12) 0.0247(5) Uani 1 1 d U . .
H38 H 0.6803 0.5441 0.2783 0.027 Uiso 1 1 calc R . .
C39 C 0.8069(2) 0.4968(2) 0.30536(13) 0.0288(6) Uani 1 1 d U . .
H39 H 0.8428 0.5546 0.3003 0.032 Uiso 1 1 calc R . .
C40 C 0.8554(2) 0.4194(2) 0.32581(13) 0.0285(6) Uani 1 1 d U . .
H40 H 0.9229 0.4250 0.3339 0.031 Uiso 1 1 calc R . .
C41 C 0.8035(2) 0.33573(19) 0.33393(12) 0.0247(5) Uani 1 1 d U . .
C42 C 0.70152(19) 0.32700(18) 0.32245(11) 0.0210(5) Uani 1 1 d U . .
C43 C 0.64676(19) 0.24223(18) 0.33203(11) 0.0225(5) Uani 1 1 d U . .
H43 H 0.6777 0.1888 0.3451 0.025 Uiso 1 1 calc R . .
C44 C 0.5495(2) 0.2378(2) 0.32235(12) 0.0262(6) Uani 1 1 d U . .
H44 H 0.5130 0.1816 0.3300 0.029 Uiso 1 1 calc R . .
C45 C 0.5019(2) 0.3155(2) 0.30119(12) 0.0266(6) Uani 1 1 d U . .
H45 H 0.4341 0.3114 0.2953 0.029 Uiso 1 1 calc R . .
C46 C 0.5538(2) 0.39671(19) 0.28925(12) 0.0241(5) Uani 1 1 d U . .
C47 C 0.4143(2) 0.4636(2) 0.24820(14) 0.0334(7) Uani 1 1 d U . .
H47A H 0.3774 0.4631 0.2848 0.037 Uiso 1 1 calc R . .
H47B H 0.3987 0.4025 0.2234 0.037 Uiso 1 1 calc R . .
C48 C 0.3876(2) 0.5444(2) 0.21266(14) 0.0350(7) Uani 1 1 d U . .
H48A H 0.3170 0.5460 0.2084 0.038 Uiso 1 1 calc R . .
H48B H 0.4143 0.6054 0.2340 0.038 Uiso 1 1 calc R . .
C49 C 0.3719(2) 0.5807(2) 0.11043(14) 0.0345(7) Uani 1 1 d U . .
H49A H 0.3725 0.6493 0.1239 0.038 Uiso 1 1 calc R . .
H49B H 0.3046 0.5542 0.1058 0.038 Uiso 1 1 calc R . .
C50 C 0.4182(3) 0.5673(3) 0.05121(16) 0.0447(8) Uani 1 1 d U . .
H50A H 0.4234 0.4985 0.0407 0.049 Uiso 1 1 calc R . .
H50B H 0.3769 0.5916 0.0190 0.049 Uiso 1 1 calc R . .
C51 C 0.5120(3) 0.7093(3) 0.0367(2) 0.0618(12) Uani 1 1 d U . .
H51A H 0.5373 0.7534 0.0717 0.068 Uiso 1 1 calc R . .
H51B H 0.4461 0.7257 0.0251 0.068 Uiso 1 1 calc R . .
C52 C 0.5735(3) 0.7199(3) -0.01508(19) 0.0519(9) Uani 1 1 d U . .
H52A H 0.5496 0.6746 -0.0498 0.057 Uiso 1 1 calc R . .
H52B H 0.5724 0.7853 -0.0279 0.057 Uiso 1 1 calc R . .
C53 C 0.7305(3) 0.6890(3) -0.04392(16) 0.0497(9) Uani 1 1 d U . .
H53A H 0.7475 0.7514 -0.0592 0.055 Uiso 1 1 calc R A .
H53B H 0.6982 0.6466 -0.0777 0.055 Uiso 1 1 calc R . .
C54 C 0.8182(3) 0.6467(4) -0.02043(17) 0.0566(11) Uani 1 1 d U . .
H54A H 0.8660 0.6448 -0.0515 0.062 Uiso 1 1 calc R . .
H54B H 0.8469 0.6856 0.0160 0.062 Uiso 1 1 calc R . .
C55 C 0.8642(6) 0.4832(7) -0.0013(4) 0.041(2) Uani 0.65 1 d PDU A 1
H55A H 0.8988 0.4802 -0.0389 0.045 Uiso 0.65 1 calc PR A 1
H55B H 0.9113 0.5051 0.0327 0.045 Uiso 0.65 1 calc PR A 1
C56 C 0.8256(10) 0.3895(8) 0.0078(5) 0.044(2) Uani 0.65 1 d PU A 1
C57 C 0.7876(6) 0.3135(7) 0.0146(3) 0.0423(15) Uani 0.65 1 d PU A 1
C58 C 0.7360(6) 0.2299(7) 0.0243(3) 0.0471(16) Uani 0.65 1 d PU A 1
C59 C 0.6888(6) 0.1581(5) 0.0310(2) 0.0500(14) Uani 0.65 1 d PU A 1
C60 C 0.6257(5) 0.0726(5) 0.0377(3) 0.0547(15) Uani 0.65 1 d PDU A 1
H60A H 0.5648 0.0928 0.0533 0.060 Uiso 0.65 1 calc PR A 1
H60B H 0.6106 0.0382 -0.0027 0.060 Uiso 0.65 1 calc PR A 1
C61 C 0.7319(12) -0.0473(8) 0.0494(9) 0.072(2) Uani 0.65 1 d PDU A 1
H61A H 0.7934 -0.0111 0.0448 0.079 Uiso 0.65 1 calc PR A 1
H61B H 0.7065 -0.0785 0.0097 0.079 Uiso 0.65 1 calc PR A 1
C62 C 0.7409(9) -0.1190(6) 0.0980(4) 0.079(3) Uani 0.65 1 d PDU A 1
H62A H 0.6790 -0.1279 0.1168 0.087 Uiso 0.65 1 calc PR A 1
H62B H 0.7565 -0.1814 0.0789 0.087 Uiso 0.65 1 calc PR A 1
C63 C 0.9041(8) -0.0831(9) 0.1217(5) 0.093(3) Uani 0.65 1 d PDU A 1
H63A H 0.9164 -0.0239 0.1015 0.103 Uiso 0.65 1 calc PR A 1
H63B H 0.9095 -0.1382 0.0919 0.103 Uiso 0.65 1 calc PR A 1
C64 C 0.9754(14) -0.0865(12) 0.1750(8) 0.088(5) Uani 0.65 1 d PDU A 1
H64A H 0.9572 -0.1410 0.1983 0.097 Uiso 0.65 1 calc PR A 1
H64B H 1.0399 -0.0955 0.1604 0.097 Uiso 0.65 1 calc PR A 1
C65 C 1.0497(8) -0.0004(10) 0.2603(6) 0.071(3) Uani 0.65 1 d PDU A 1
H65A H 1.1128 -0.0065 0.2431 0.078 Uiso 0.65 1 calc PR A 1
H65B H 1.0368 -0.0552 0.2844 0.078 Uiso 0.65 1 calc PR A 1
C66 C 1.0508(4) 0.0925(5) 0.3005(4) 0.074(2) Uani 0.65 1 d PDU A 1
H66A H 1.1086 0.0981 0.3288 0.081 Uiso 0.65 1 calc PR A 1
H66B H 1.0547 0.1468 0.2750 0.081 Uiso 0.65 1 calc PR A 1
C55A C 0.8835(9) 0.5171(12) -0.0072(8) 0.039(4) Uani 0.35 1 d PDU A 2
H55C H 0.9280 0.5457 0.0266 0.043 Uiso 0.35 1 calc PR A 2
H55D H 0.9124 0.5246 -0.0463 0.043 Uiso 0.35 1 calc PR A 2
C56A C 0.8538(12) 0.4221(15) -0.0001(8) 0.046(4) Uani 0.35 1 d PDU A 2
C57A C 0.8264(18) 0.3449(13) 0.0061(10) 0.054(5) Uani 0.35 1 d PDU A 2
C58A C 0.7845(13) 0.2538(10) 0.0109(6) 0.054(3) Uani 0.35 1 d PDU A 2
C59A C 0.7504(12) 0.1766(11) 0.0128(7) 0.062(3) Uani 0.35 1 d PDU A 2
C60A C 0.7096(13) 0.0795(9) 0.0065(6) 0.074(4) Uani 0.35 1 d PDU A 2
H60C H 0.6398 0.0791 -0.0038 0.082 Uiso 0.35 1 calc PR A 2
H60D H 0.7386 0.0436 -0.0271 0.082 Uiso 0.35 1 calc PR A 2
C61A C 0.718(2) -0.0650(15) 0.0447(18) 0.072(2) Uani 0.35 1 d PDU A 2
H61C H 0.6532 -0.0924 0.0505 0.079 Uiso 0.35 1 calc PR A 2
H61D H 0.7323 -0.0786 0.0018 0.079 Uiso 0.35 1 calc PR A 2
C62A C 0.7847(14) -0.1023(14) 0.0820(8) 0.084(5) Uani 0.35 1 d PDU A 2
H62C H 0.8222 -0.1430 0.0552 0.093 Uiso 0.35 1 calc PR A 2
H62D H 0.7479 -0.1460 0.1061 0.093 Uiso 0.35 1 calc PR A 2
C63A C 0.9234(16) -0.1094(13) 0.1421(11) 0.088(5) Uani 0.35 1 d PDU A 2
H63C H 0.8927 -0.1617 0.1628 0.096 Uiso 0.35 1 calc PR A 2
H63D H 0.9514 -0.1384 0.1058 0.096 Uiso 0.35 1 calc PR A 2
C64A C 0.997(2) -0.065(2) 0.1804(10) 0.074(6) Uani 0.35 1 d PDU A 2
H64C H 1.0216 -0.0071 0.1622 0.082 Uiso 0.35 1 calc PR A 2
H64D H 1.0492 -0.1078 0.1835 0.082 Uiso 0.35 1 calc PR A 2
C65A C 1.0456(15) -0.008(2) 0.2837(10) 0.081(7) Uani 0.35 1 d PDU A 2
H65C H 1.0867 -0.0616 0.2878 0.089 Uiso 0.35 1 calc PR A 2
H65D H 1.0851 0.0445 0.2682 0.089 Uiso 0.35 1 calc PR A 2
C66A C 1.0202(9) 0.0231(9) 0.3404(8) 0.072(4) Uani 0.35 1 d PDU A 2
H66C H 0.9817 -0.0279 0.3578 0.080 Uiso 0.35 1 calc PR A 2
H66D H 1.0780 0.0411 0.3677 0.080 Uiso 0.35 1 calc PR A 2
C67 C 0.9727(3) 0.1673(3) 0.3843(2) 0.0542(11) Uani 1 1 d U A .
H67A H 1.0385 0.1744 0.4037 0.060 Uiso 1 1 calc R . .
H67B H 0.9290 0.1452 0.4145 0.060 Uiso 1 1 calc R . .
C68 C 0.9447(2) 0.2620(3) 0.36602(18) 0.0416(8) Uani 1 1 d U . .
H68A H 0.9630 0.3121 0.3992 0.046 Uiso 1 1 calc R A .
H68B H 0.9780 0.2785 0.3298 0.046 Uiso 1 1 calc R . .
P1 P 0.38379(7) 0.89775(7) 0.16748(4) 0.0414(2) Uani 1 1 d U . .
F1 F 0.41442(16) 0.97134(18) 0.22493(11) 0.0583(6) Uani 1 1 d U . .
F2 F 0.35394(19) 0.82535(17) 0.11024(10) 0.0586(6) Uani 1 1 d U . .
F3 F 0.3798(2) 0.81160(18) 0.20980(11) 0.0633(6) Uani 1 1 d U . .
F4 F 0.3907(2) 0.98404(18) 0.12627(13) 0.0773(8) Uani 1 1 d U . .
F5 F 0.49502(18) 0.88138(19) 0.15914(13) 0.0674(7) Uani 1 1 d U . .
F6 F 0.27431(16) 0.91389(17) 0.17769(12) 0.0595(6) Uani 1 1 d U . .
P2 P 0.09239(7) 0.39955(9) 0.19370(5) 0.0540(3) Uani 1 1 d U . .
F7 F 0.1625(6) 0.4253(7) 0.2525(3) 0.093(3) Uani 0.60 1 d PU B 1
F8 F 0.01950(15) 0.3962(2) 0.13563(10) 0.0587(6) Uani 1 1 d U B .
F9 F 0.1557(2) 0.4773(3) 0.16285(15) 0.1024(12) Uani 1 1 d U B .
F10 F 0.0242(2) 0.3212(2) 0.22074(15) 0.0873(10) Uani 1 1 d U B .
F11 F 0.0313(3) 0.4783(3) 0.22471(15) 0.0972(11) Uani 1 1 d U B .
F12 F 0.1615(13) 0.3381(10) 0.1684(8) 0.084(4) Uani 0.50 1 d PU B 1
F7A F 0.1695(11) 0.3700(11) 0.2451(6) 0.102(5) Uani 0.40 1 d PU B 2
F12A F 0.1398(12) 0.3046(9) 0.1559(6) 0.065(3) Uani 0.50 1 d PU B 2
N5 N -0.0242(3) 0.6602(3) 0.12029(18) 0.0615(9) Uani 1 1 d U . .
C69 C 0.0502(3) 0.6817(3) 0.1355(2) 0.0632(12) Uani 1 1 d U . .
C70 C 0.1500(3) 0.7118(5) 0.1544(3) 0.097(2) Uani 1 1 d U . .
H70A H 0.1920 0.6648 0.1377 0.107 Uiso 1 1 calc R . .
H70B H 0.1584 0.7171 0.1987 0.107 Uiso 1 1 calc R . .
H70C H 0.1666 0.7738 0.1395 0.107 Uiso 1 1 calc R . .
N6 N 0.4030(2) 0.2276(3) 0.15987(15) 0.0514(8) Uani 1 1 d U . .
C71 C 0.3424(3) 0.1916(3) 0.18286(19) 0.0488(9) Uani 1 1 d U . .
C72 C 0.2654(4) 0.1479(4) 0.2127(3) 0.0765(15) Uani 1 1 d U . .
H72A H 0.2234 0.1967 0.2270 0.084 Uiso 1 1 calc R . .
H72B H 0.2914 0.1165 0.2472 0.084 Uiso 1 1 calc R . .
H72C H 0.2286 0.1007 0.1843 0.084 Uiso 1 1 calc R . .
N7 N 0.4127(3) 0.7885(2) 0.37154(15) 0.0515(8) Uani 1 1 d U . .
C73 C 0.3531(3) 0.8294(3) 0.35151(16) 0.0470(9) Uani 1 1 d U . .
C74 C 0.2762(4) 0.8846(5) 0.3281(2) 0.0829(17) Uani 1 1 d U . .
H74A H 0.2331 0.8435 0.2993 0.091 Uiso 1 1 calc R . .
H74B H 0.3038 0.9377 0.3075 0.091 Uiso 1 1 calc R . .
H74C H 0.2401 0.9095 0.3617 0.091 Uiso 1 1 calc R . .
P3 P 0.29198(8) 0.15339(9) 0.43431(5) 0.0564(3) Uani 1 1 d DU . .
F13 F 0.3439(4) 0.2548(4) 0.4603(3) 0.0552(14) Uani 0.50 1 d PDU C 1
F14 F 0.2253(6) 0.0706(6) 0.4134(4) 0.0552(14) Uani 0.30 1 d PDU C 1
F15 F 0.2289(7) 0.1716(6) 0.4907(4) 0.112(2) Uani 0.50 1 d PDU C 1
F16 F 0.3455(6) 0.1489(5) 0.3805(3) 0.112(2) Uani 0.60 1 d PDU C 1
F17 F 0.2174(4) 0.2132(5) 0.3960(4) 0.088(2) Uani 0.50 1 d PDU C 1
F18 F 0.3686(4) 0.1043(7) 0.4736(4) 0.088(2) Uani 0.60 1 d PDU C 1
F13A F 0.3457(6) 0.2501(6) 0.4367(4) 0.0977(18) Uani 0.50 1 d PDU C 2
F14A F 0.2422(4) 0.0461(3) 0.4296(3) 0.0977(18) Uani 0.70 1 d PDU C 2
F15A F 0.2209(5) 0.1800(8) 0.4771(4) 0.127(4) Uani 0.50 1 d PDU C 2
F16A F 0.3657(6) 0.1118(8) 0.3861(5) 0.127(4) Uani 0.40 1 d PDU C 2
F17A F 0.2231(6) 0.1584(6) 0.3779(3) 0.105(3) Uani 0.50 1 d PDU C 2
F18A F 0.3645(10) 0.1190(14) 0.4834(6) 0.105(3) Uani 0.40 1 d PDU C 2
P4 P 1.00257(18) 0.4145(2) 0.52995(13) 0.0676(6) Uani 0.50 1 d PU . 1
F19 F 0.9332(5) 0.3155(6) 0.5261(6) 0.088(3) Uani 0.50 1 d PU D 1
F20 F 1.0677(5) 0.5116(5) 0.5307(4) 0.076(2) Uani 0.50 1 d PU . 1
F21 F 0.9511(5) 0.4405(5) 0.4697(4) 0.0733(18) Uani 0.50 1 d PU . 1
F23 F 1.0765(4) 0.3592(4) 0.4970(3) 0.0817(18) Uani 0.50 1 d PU E 1
F24 F 0.9252(4) 0.4725(5) 0.5635(3) 0.0928(19) Uani 0.50 1 d PU F 1
F22 F 1.0507(5) 0.3903(6) 0.5892(3) 0.0809(19) Uani 0.50 1 d PU G 1
N8 N 1.0149(6) 0.7478(6) 0.2914(4) 0.071(2) Uani 0.55 1 d PU H 1
C75 C 1.0723(6) 0.7023(6) 0.3082(3) 0.0525(17) Uani 0.55 1 d PU H 1
C76 C 1.1480(8) 0.6455(8) 0.3294(5) 0.082(3) Uani 0.55 1 d PU H 1
H76A H 1.1240 0.5786 0.3278 0.091 Uiso 0.55 1 calc PR H 1
H76B H 1.1692 0.6681 0.3713 0.091 Uiso 0.55 1 calc PR H 1
H76C H 1.2020 0.6515 0.3036 0.091 Uiso 0.55 1 calc PR H 1
P5A P 1.03780(17) 0.74823(18) 0.41245(12) 0.0612(6) Uani 0.50 1 d PU . 2
F19A F 0.9565(8) 0.2872(10) 0.5223(6) 0.102(2) Uani 0.50 1 d PU . 2
F20A F 1.0311(5) 0.7857(6) 0.3463(3) 0.102(2) Uani 0.50 1 d PU I 2
F21A F 1.1002(5) 0.8437(5) 0.4375(4) 0.074(2) Uani 0.50 1 d PU J 2
F22A F 1.0248(5) 0.3453(6) 0.6108(4) 0.092(2) Uani 0.50 1 d PU . 2
F23A F 0.9423(4) 0.7951(5) 0.4277(3) 0.0815(17) Uani 0.50 1 d PU K 2
F24A F 1.1341(4) 0.6999(5) 0.3970(3) 0.0871(18) Uani 0.50 1 d PU L 2
N10 N 0.3419(12) 0.4757(13) 0.4041(9) 0.050(3) Uani 0.55 1 d PU M 2
C79 C 0.2656(11) 0.4320(9) 0.3935(6) 0.057(3) Uani 0.55 1 d PU M 2
C80 C 0.1805(7) 0.3696(9) 0.3846(4) 0.081(3) Uani 0.55 1 d PU M 2
H80A H 0.1630 0.3572 0.3412 0.089 Uiso 0.55 1 calc PR M 2
H80B H 0.1282 0.3995 0.4046 0.089 Uiso 0.55 1 calc PR M 2
H80C H 0.1921 0.3094 0.4020 0.089 Uiso 0.55 1 calc PR M 2
N8A N 1.1339(8) 0.8811(10) 0.4436(6) 0.079(4) Uani 0.45 1 d PU N 3
C75A C 1.0550(7) 0.8915(8) 0.4446(5) 0.060(3) Uani 0.45 1 d PU N 3
C76A C 0.9486(10) 0.8759(16) 0.4311(9) 0.118(6) Uani 0.45 1 d PU N 3
H76D H 0.9344 0.8168 0.4049 0.130 Uiso 0.45 1 calc PR N 3
H76E H 0.9252 0.9296 0.4105 0.130 Uiso 0.45 1 calc PR N 3
H76F H 0.9170 0.8712 0.4690 0.130 Uiso 0.45 1 calc PR N 3
N10A N 0.3253(17) 0.5023(18) 0.3992(12) 0.059(5) Uani 0.45 1 d PU O 3
C79A C 0.2603(15) 0.4801(13) 0.3925(8) 0.071(5) Uani 0.45 1 d PU O 3
C80A C 0.1531(8) 0.4659(11) 0.3815(5) 0.079(4) Uani 0.45 1 d PU O 3
H80D H 0.1373 0.4327 0.3413 0.087 Uiso 0.45 1 calc PR O 3
H80E H 0.1253 0.5280 0.3836 0.087 Uiso 0.45 1 calc PR O 3
H80F H 0.1269 0.4278 0.4124 0.087 Uiso 0.45 1 calc PR O 3
N9 N 0.122(2) 0.0777(17) 0.0707(14) 0.174(7) Uani 0.55 1 d PU P 1
C77 C -0.0309(12) 0.1682(12) 0.0488(9) 0.114(5) Uani 0.55 1 d PU P 1
H77A H -0.0345 0.2147 0.0837 0.126 Uiso 0.55 1 calc PR P 1
H77B H -0.0916 0.1296 0.0419 0.126 Uiso 0.55 1 calc PR P 1
H77C H -0.0186 0.2018 0.0128 0.126 Uiso 0.55 1 calc PR P 1
C78 C 0.0467(6) 0.1066(7) 0.0607(4) 0.124(3) Uani 1 1 d U . .
N9A N 0.092(3) 0.039(2) 0.0474(17) 0.174(7) Uani 0.45 1 d PU P 2
C77A C -0.0215(15) 0.1523(15) 0.0904(11) 0.114(5) Uani 0.45 1 d PU P 2
H77D H 0.0069 0.1839 0.1288 0.126 Uiso 0.45 1 calc PR P 2
H77E H -0.0732 0.1060 0.0985 0.126 Uiso 0.45 1 calc PR P 2
H77F H -0.0474 0.1999 0.0654 0.126 Uiso 0.45 1 calc PR P 2

loop_
_atom_site_aniso_label
_atom_site_aniso_U_11
_atom_site_aniso_U_22
_atom_site_aniso_U_33
_atom_site_aniso_U_23
_atom_site_aniso_U_13
_atom_site_aniso_U_12
N1 0.0473(15) 0.0195(11) 0.0242(11) 0.0008(9) 0.0092(10) 0.0068(10)
N2 0.0312(12) 0.0227(11) 0.0205(10) 0.0068(9) 0.0080(9) 0.0077(9)
N3 0.075(2) 0.0191(11) 0.0269(13) 0.0037(10) 0.0162(13) 0.0167(13)
N4 0.0390(13) 0.0202(11) 0.0207(11) 0.0047(9) 0.0072(9) 0.0028(9)
C1 0.0421(17) 0.0264(14) 0.0320(15) 0.0057(12) 0.0080(12) 0.0144(12)
C2 0.0320(15) 0.0273(14) 0.0325(15) 0.0082(12) 0.0085(11) 0.0098(11)
C3 0.0294(14) 0.0224(12) 0.0216(12) 0.0039(10) 0.0079(10) 0.0084(10)
C4 0.0312(15) 0.0271(14) 0.0338(15) 0.0081(12) 0.0019(11) 0.0025(11)
C5 0.0428(17) 0.0267(14) 0.0307(15) 0.0036(12) 0.0042(12) -0.0015(12)
C6 0.0255(13) 0.0231(12) 0.0207(12) 0.0042(10) 0.0082(10) 0.0064(10)
C7 0.0242(13) 0.0283(14) 0.0377(15) 0.0105(12) 0.0087(11) 0.0091(11)
C8 0.0246(14) 0.0295(14) 0.0358(15) 0.0081(12) 0.0091(11) 0.0038(11)
C9 0.0282(14) 0.0278(13) 0.0239(13) 0.0063(11) 0.0040(10) 0.0087(11)
C10 0.0249(13) 0.0246(13) 0.0239(13) 0.0028(10) 0.0028(10) 0.0063(10)
C11 0.0385(16) 0.0242(13) 0.0283(14) 0.0104(11) 0.0114(12) 0.0064(12)
C12 0.0447(17) 0.0183(12) 0.0302(14) 0.0100(11) 0.0124(12) 0.0058(11)
C13 0.0467(18) 0.0221(13) 0.0321(15) 0.0097(11) 0.0127(13) 0.0112(12)
C14 0.057(2) 0.0210(13) 0.0386(17) 0.0105(12) 0.0194(15) 0.0161(13)
C15 0.074(2) 0.0158(12) 0.0308(15) 0.0070(11) 0.0145(15) 0.0127(14)
C16 0.062(2) 0.0184(13) 0.0341(16) 0.0043(12) 0.0034(14) 0.0036(13)
C17 0.0447(18) 0.0205(13) 0.0365(16) 0.0084(12) 0.0102(13) 0.0020(12)
C18 0.097(3) 0.0161(13) 0.0338(17) 0.0059(12) 0.0190(18) 0.0162(16)
C19 0.060(2) 0.0343(16) 0.0308(15) 0.0097(13) 0.0164(14) 0.0277(16)
C20 0.0440(17) 0.0301(14) 0.0285(14) 0.0087(12) 0.0133(12) 0.0166(13)
C21 0.0416(16) 0.0188(12) 0.0178(12) 0.0001(10) 0.0070(11) 0.0073(11)
C22 0.0530(19) 0.0203(13) 0.0265(14) 0.0011(11) -0.0010(13) 0.0020(12)
C23 0.069(2) 0.0217(14) 0.0292(15) 0.0024(12) 0.0027(15) -0.0019(14)
C24 0.0342(14) 0.0193(12) 0.0164(11) 0.0001(9) 0.0043(10) 0.0040(10)
C25 0.0332(15) 0.0202(12) 0.0288(14) 0.0024(11) -0.0016(11) -0.0003(11)
C26 0.0348(15) 0.0237(13) 0.0292(14) 0.0036(11) -0.0018(11) 0.0038(11)
C27 0.0354(15) 0.0264(13) 0.0289(14) 0.0027(11) 0.0122(12) -0.0007(11)
C28 0.0320(15) 0.0274(13) 0.0258(13) 0.0004(11) 0.0075(11) 0.0071(11)
C29 0.0520(19) 0.0211(13) 0.0287(14) 0.0080(11) 0.0100(13) 0.0018(12)
C30 0.0416(16) 0.0162(12) 0.0292(14) 0.0083(10) 0.0092(12) 0.0012(11)
C31 0.0360(16) 0.0200(12) 0.0357(15) 0.0069(11) 0.0090(12) -0.0014(11)
C32 0.0390(16) 0.0207(13) 0.0326(15) 0.0056(11) -0.0003(12) -0.0009(11)
C33 0.0469(17) 0.0138(11) 0.0269(14) 0.0034(10) 0.0066(12) 0.0037(11)
C34 0.0359(16) 0.0201(12) 0.0363(15) 0.0044(11) 0.0079(12) 0.0040(11)
C35 0.0367(16) 0.0202(12) 0.0339(15) 0.0052(11) -0.0004(12) 0.0010(11)
C36 0.066(2) 0.0190(13) 0.0304(15) 0.0031(11) 0.0088(14) 0.0075(13)
O1 0.0276(10) 0.0321(10) 0.0322(10) 0.0116(8) 0.0061(8) 0.0103(8)
O2 0.0315(11) 0.0425(12) 0.0316(11) 0.0117(9) 0.0085(8) 0.0166(9)
O3 0.0456(15) 0.0638(17) 0.0633(17) 0.0339(14) 0.0238(13) 0.0190(13)
O4 0.0448(14) 0.0679(17) 0.0377(13) 0.0173(12) 0.0142(11) 0.0132(12)
O5 0.0401(14) 0.080(2) 0.0468(15) -0.0034(14) 0.0040(11) 0.0169(14)
O6 0.0240(10) 0.0261(10) 0.0404(11) 0.0126(9) -0.0022(8) 0.0019(8)
O7 0.0290(13) 0.0615(18) 0.111(3) 0.0197(18) 0.0091(14) 0.0151(12)
O8 0.050(3) 0.044(3) 0.116(5) 0.031(3) 0.032(3) 0.025(2)
O9 0.094(3) 0.037(2) 0.044(2) 0.0096(16) 0.020(2) 0.013(2)
O10 0.072(3) 0.046(2) 0.041(2) 0.0001(18) 0.011(2) 0.004(2)
O9A 0.094(3) 0.037(2) 0.044(2) 0.0096(16) 0.020(2) 0.013(2)
O8A 0.061(6) 0.052(5) 0.101(8) 0.024(5) 0.030(5) 0.025(5)
O10A 0.107(8) 0.059(6) 0.073(6) 0.007(5) -0.011(6) 0.012(6)
C37 0.0274(13) 0.0191(11) 0.0167(11) 0.0009(9) 0.0038(9) 0.0043(10)
C38 0.0364(15) 0.0180(11) 0.0205(12) 0.0018(10) 0.0063(10) 0.0046(10)
C39 0.0366(16) 0.0198(12) 0.0296(14) 0.0036(11) 0.0013(11) -0.0013(11)
C40 0.0292(14) 0.0250(13) 0.0307(14) 0.0048(11) -0.0024(11) -0.0015(11)
C41 0.0284(14) 0.0218(12) 0.0248(13) 0.0052(10) 0.0022(10) 0.0030(10)
C42 0.0277(13) 0.0184(11) 0.0174(11) 0.0020(9) 0.0023(9) 0.0033(10)
C43 0.0292(13) 0.0202(12) 0.0187(12) 0.0023(9) 0.0038(10) 0.0044(10)
C44 0.0296(14) 0.0248(13) 0.0251(13) 0.0046(11) 0.0062(10) 0.0014(11)
C45 0.0247(13) 0.0318(14) 0.0248(13) 0.0053(11) 0.0060(10) 0.0055(11)
C46 0.0292(14) 0.0246(13) 0.0203(12) 0.0036(10) 0.0064(10) 0.0086(11)
C47 0.0248(14) 0.0437(17) 0.0350(16) 0.0130(13) 0.0075(11) 0.0101(12)
C48 0.0309(15) 0.0434(17) 0.0346(16) 0.0111(13) 0.0108(12) 0.0164(13)
C49 0.0310(15) 0.0433(17) 0.0322(15) 0.0096(13) 0.0069(12) 0.0131(13)
C50 0.0433(19) 0.061(2) 0.0338(17) 0.0121(16) 0.0101(14) 0.0152(17)
C51 0.061(3) 0.065(3) 0.070(3) 0.033(2) 0.031(2) 0.034(2)
C52 0.047(2) 0.063(2) 0.051(2) 0.0260(19) 0.0119(17) 0.0124(18)
C53 0.045(2) 0.071(3) 0.0343(18) 0.0107(17) 0.0132(15) -0.0022(18)
C54 0.0372(19) 0.099(3) 0.0332(18) -0.002(2) 0.0096(14) 0.001(2)
C55 0.032(4) 0.054(6) 0.038(4) 0.007(4) 0.011(3) 0.004(4)
C56 0.047(5) 0.056(7) 0.031(4) 0.002(5) 0.003(3) 0.021(6)
C57 0.054(5) 0.044(5) 0.030(3) 0.001(3) -0.004(3) 0.017(4)
C58 0.072(5) 0.041(4) 0.028(3) 0.000(3) 0.000(3) 0.016(4)
C59 0.073(4) 0.050(4) 0.026(3) -0.001(2) -0.003(3) 0.014(3)
C60 0.069(4) 0.055(4) 0.039(3) 0.000(3) -0.002(3) 0.005(3)
C61 0.101(6) 0.056(5) 0.056(4) -0.014(4) 0.006(4) 0.017(4)
C62 0.152(9) 0.040(4) 0.041(4) 0.002(3) -0.011(5) -0.002(5)
C63 0.112(7) 0.117(8) 0.069(6) 0.031(5) 0.041(5) 0.083(6)
C64 0.088(10) 0.096(10) 0.089(8) 0.007(7) 0.027(6) 0.054(8)
C65 0.038(4) 0.047(4) 0.132(9) 0.009(6) 0.031(5) 0.015(3)
C66 0.031(3) 0.054(4) 0.140(7) 0.016(4) 0.021(4) 0.009(3)
C55A 0.021(6) 0.068(11) 0.027(5) 0.001(6) 0.012(4) -0.004(6)
C56A 0.038(8) 0.068(13) 0.033(6) 0.005(8) 0.009(5) 0.000(8)
C57A 0.049(9) 0.069(14) 0.045(8) 0.005(10) 0.004(7) 0.012(11)
C58A 0.077(9) 0.045(8) 0.042(7) 0.011(6) -0.002(6) 0.010(8)
C59A 0.073(9) 0.061(8) 0.053(7) 0.009(7) -0.009(7) 0.003(8)
C60A 0.108(10) 0.054(7) 0.060(7) 0.011(6) -0.011(7) 0.005(7)
C61A 0.101(6) 0.056(5) 0.056(4) -0.014(4) 0.006(4) 0.017(4)
C62A 0.127(13) 0.053(9) 0.073(10) -0.023(8) 0.032(9) 0.015(9)
C63A 0.119(13) 0.052(8) 0.103(14) 0.017(9) 0.048(11) 0.051(9)
C64A 0.075(12) 0.073(11) 0.091(12) 0.043(9) 0.046(10) 0.048(9)
C65A 0.039(9) 0.082(11) 0.129(15) 0.021(12) 0.017(10) 0.032(8)
C66A 0.045(6) 0.054(7) 0.127(11) 0.047(7) 0.008(7) 0.018(5)
C67 0.0274(17) 0.057(2) 0.083(3) 0.038(2) -0.0046(17) 0.0034(16)
C68 0.0253(15) 0.0448(18) 0.056(2) 0.0211(16) -0.0079(14) -0.0008(13)
P1 0.0459(5) 0.0384(5) 0.0383(5) -0.0038(4) 0.0006(4) 0.0018(4)
F1 0.0463(12) 0.0658(15) 0.0566(14) -0.0239(12) -0.0035(10) -0.0005(11)
F2 0.0747(16) 0.0535(13) 0.0444(12) -0.0102(10) -0.0061(11) 0.0074(11)
F3 0.0828(18) 0.0591(14) 0.0516(13) 0.0124(11) 0.0095(12) 0.0185(13)
F4 0.123(2) 0.0469(14) 0.0652(16) 0.0115(12) 0.0203(16) 0.0104(14)
F5 0.0521(14) 0.0656(16) 0.0818(18) -0.0171(13) 0.0130(13) 0.0044(12)
F6 0.0444(12) 0.0595(14) 0.0703(15) -0.0124(12) -0.0095(11) 0.0058(10)
P2 0.0357(5) 0.0866(8) 0.0416(5) 0.0126(5) 0.0103(4) 0.0030(5)
F7 0.060(3) 0.175(9) 0.043(3) 0.008(5) -0.006(2) 0.026(5)
F8 0.0372(11) 0.0904(18) 0.0501(13) 0.0086(12) 0.0103(9) 0.0072(11)
F9 0.076(2) 0.139(3) 0.086(2) 0.025(2) 0.0012(16) -0.054(2)
F10 0.088(2) 0.099(2) 0.089(2) 0.0500(18) 0.0421(17) 0.0194(17)
F11 0.110(3) 0.103(2) 0.0741(19) -0.0310(18) 0.0293(18) 0.001(2)
F12 0.077(9) 0.098(10) 0.087(9) 0.021(6) 0.031(6) 0.048(7)
F7A 0.088(7) 0.166(13) 0.055(5) -0.009(7) -0.017(4) 0.063(8)
F12A 0.066(6) 0.089(8) 0.046(4) 0.014(5) 0.019(4) 0.037(5)
N5 0.051(2) 0.058(2) 0.072(2) -0.0079(18) 0.0128(18) -0.0079(17)
C69 0.038(2) 0.051(2) 0.096(3) -0.026(2) 0.013(2) 0.0011(18)
C70 0.042(3) 0.096(4) 0.142(6) -0.056(4) 0.010(3) -0.007(3)
N6 0.0452(18) 0.058(2) 0.0510(19) 0.0097(16) -0.0052(15) 0.0090(15)
C71 0.043(2) 0.045(2) 0.061(2) 0.0068(18) 0.0011(17) 0.0148(16)
C72 0.060(3) 0.057(3) 0.120(4) 0.025(3) 0.025(3) 0.021(2)
N7 0.063(2) 0.0531(19) 0.0420(17) 0.0092(14) 0.0139(15) 0.0142(16)
C73 0.050(2) 0.057(2) 0.0343(17) 0.0028(16) 0.0100(15) 0.0051(18)
C74 0.069(3) 0.137(5) 0.050(3) 0.016(3) 0.011(2) 0.048(3)
P3 0.0475(6) 0.0663(7) 0.0568(6) 0.0126(5) 0.0049(5) 0.0041(5)
F13 0.048(2) 0.053(3) 0.061(3) -0.018(2) -0.007(2) 0.018(2)
F14 0.048(2) 0.053(3) 0.061(3) -0.018(2) -0.007(2) 0.018(2)
F15 0.176(7) 0.092(3) 0.065(3) -0.024(2) 0.042(3) -0.008(4)
F16 0.176(7) 0.092(3) 0.065(3) -0.024(2) 0.042(3) -0.008(4)
F17 0.0355(19) 0.081(3) 0.152(5) 0.078(3) -0.024(2) -0.0147(17)
F18 0.0355(19) 0.081(3) 0.152(5) 0.078(3) -0.024(2) -0.0147(17)
F13A 0.069(3) 0.070(3) 0.151(5) 0.037(3) -0.039(3) -0.0073(19)
F14A 0.069(3) 0.070(3) 0.151(5) 0.037(3) -0.039(3) -0.0073(19)
F15A 0.031(3) 0.199(8) 0.152(7) 0.003(6) 0.035(3) 0.012(4)
F16A 0.031(3) 0.199(8) 0.152(7) 0.003(6) 0.035(3) 0.012(4)
F17A 0.122(6) 0.086(4) 0.104(5) 0.051(4) -0.035(4) -0.023(4)
F18A 0.122(6) 0.086(4) 0.104(5) 0.051(4) -0.035(4) -0.023(4)
P4 0.0537(13) 0.0739(16) 0.0726(16) 0.0001(13) -0.0027(11) -0.0016(12)
F19 0.043(4) 0.078(5) 0.139(7) 0.031(5) -0.037(4) -0.014(3)
F20 0.054(4) 0.062(4) 0.106(5) -0.013(4) -0.008(3) 0.003(3)
F21 0.052(4) 0.073(5) 0.090(4) -0.003(4) -0.014(3) -0.003(3)
F23 0.061(3) 0.069(3) 0.107(5) -0.020(3) -0.024(3) 0.005(3)
F24 0.062(4) 0.104(5) 0.113(5) 0.003(4) 0.012(3) 0.006(3)
F22 0.065(4) 0.088(5) 0.087(5) 0.018(4) -0.008(3) -0.022(3)
N8 0.065(4) 0.080(5) 0.066(5) 0.018(4) -0.020(4) 0.005(4)
C75 0.056(4) 0.053(4) 0.048(4) 0.008(3) -0.001(3) -0.001(3)
C76 0.072(6) 0.083(7) 0.091(7) 0.011(6) -0.010(5) 0.005(5)
P5A 0.0486(12) 0.0637(14) 0.0701(15) 0.0175(12) -0.0124(10) -0.0055(10)
F19A 0.077(4) 0.139(6) 0.096(4) 0.055(4) -0.006(3) -0.003(3)
F20A 0.077(4) 0.139(6) 0.096(4) 0.055(4) -0.006(3) -0.003(3)
F21A 0.039(4) 0.067(4) 0.113(5) 0.027(4) -0.010(3) -0.018(3)
F22A 0.069(4) 0.084(5) 0.117(6) 0.012(4) -0.031(4) -0.019(4)
F23A 0.058(3) 0.094(5) 0.090(4) 0.013(4) 0.005(3) -0.016(3)
F24A 0.059(3) 0.088(4) 0.111(5) -0.001(4) -0.015(3) 0.014(3)
N10 0.036(8) 0.072(8) 0.041(4) -0.005(5) 0.015(5) 0.002(5)
C79 0.050(5) 0.091(8) 0.028(4) -0.004(6) 0.003(3) -0.009(7)
C80 0.069(6) 0.110(8) 0.060(5) 0.032(5) -0.018(4) -0.041(6)
N8A 0.045(6) 0.098(10) 0.097(8) 0.048(8) -0.026(6) 0.001(6)
C75A 0.055(6) 0.069(6) 0.066(6) 0.036(5) 0.014(4) 0.042(5)
C76A 0.066(9) 0.145(16) 0.154(15) 0.064(13) 0.020(9) 0.009(10)
N10A 0.030(7) 0.097(15) 0.047(7) -0.025(9) 0.002(5) 0.018(7)
C79A 0.052(8) 0.110(12) 0.041(6) -0.036(9) 0.019(5) -0.030(10)
C80A 0.056(6) 0.110(10) 0.064(6) -0.017(6) 0.019(5) -0.035(6)
N9 0.166(17) 0.146(17) 0.21(2) -0.026(11) 0.117(15) -0.005(12)
C77 0.085(6) 0.083(7) 0.176(16) 0.011(10) 0.001(10) 0.023(5)
C78 0.094(5) 0.134(7) 0.149(7) 0.004(6) 0.050(5) 0.030(5)
N9A 0.166(17) 0.146(17) 0.21(2) -0.026(11) 0.117(15) -0.005(12)
C77A 0.085(6) 0.083(7) 0.176(16) 0.011(10) 0.001(10) 0.023(5)

loop_
_atom_type_symbol
_atom_type_description
_atom_type_scat_dispersion_real
_atom_type_scat_dispersion_imag
_atom_type_scat_source
C C 0.0033 0.0016 'International Tables Vol C Tables 4.2.6.8 and 6.1.1.4'
H H 0.0000 0.0000 'International Tables Vol C Tables 4.2.6.8 and 6.1.1.4'
N N 0.0061 0.0033 'International Tables Vol C Tables 4.2.6.8 and 6.1.1.4'
F F 0.0171 0.0103 'International Tables Vol C Tables 4.2.6.8 and 6.1.1.4'
P P 0.1023 0.0942 'International Tables Vol C Tables 4.2.6.8 and 6.1.1.4'
O O 0.0106 0.0060 'International Tables Vol C Tables 4.2.6.8 and 6.1.1.4'

loop_
_geom_angle_atom_site_label_1
_geom_angle_atom_site_label_2
_geom_angle_atom_site_label_3
_geom_angle
_geom_angle_site_symmetry_1
_geom_angle_site_symmetry_3
C1 N1 C5 120.4(3) . .
C1 N1 C36 119.8(3) . .
C5 N1 C36 119.6(3) . .
C8 N2 C9 120.8(2) . .
C8 N2 C11 120.2(2) . .
C9 N2 C11 118.8(2) . .
C23 N3 C19 120.7(3) . .
C23 N3 C18 120.1(3) . .
C19 N3 C18 118.9(3) . .
C27 N4 C26 120.4(2) . .
C27 N4 C29 119.7(3) . .
C26 N4 C29 119.6(3) . .
N1 C1 C2 121.3(3) . .
N1 C1 H1 119.4 . .
C2 C1 H1 119.4 . .
C1 C2 C3 119.6(3) . .
C1 C2 H2 120.2 . .
C3 C2 H2 120.2 . .
C4 C3 C2 117.6(3) . .
C4 C3 C6 121.4(2) . .
C2 C3 C6 121.0(3) . .
C5 C4 C3 120.5(3) . .
C5 C4 H4 119.7 . .
C3 C4 H4 119.7 . .
N1 C5 C4 120.6(3) . .
N1 C5 H5 119.7 . .
C4 C5 H5 119.7 . .
C7 C6 C10 117.6(2) . .
C7 C6 C3 121.6(2) . .
C10 C6 C3 120.8(2) . .
C8 C7 C6 120.5(3) . .
C8 C7 H7 119.7 . .
C6 C7 H7 119.7 . .
N2 C8 C7 120.4(3) . .
N2 C8 H8 119.8 . .
C7 C8 H8 119.8 . .
N2 C9 C10 120.9(2) . .
N2 C9 H9 119.6 . .
C10 C9 H9 119.6 . .
C9 C10 C6 119.7(3) . .
C9 C10 H10 120.1 . .
C6 C10 H10 120.1 . .
N2 C11 C12 108.6(2) . .
N2 C11 H11A 110.0 . .
C12 C11 H11A 110.0 . .
N2 C11 H11B 110.0 . .
C12 C11 H11B 110.0 . .
H11A C11 H11B 108.4 . .
C17 C12 C13 119.7(3) . .
C17 C12 C11 120.0(3) . .
C13 C12 C11 120.1(3) . .
C12 C13 C14 119.8(3) . .
C12 C13 H13 120.1 . .
C14 C13 H13 120.1 . .
C15 C14 C13 120.4(3) . .
C15 C14 H14 119.8 . .
C13 C14 H14 119.8 . .
C16 C15 C14 119.2(3) . .
C16 C15 C18 120.3(4) . .
C14 C15 C18 120.4(3) . .
C15 C16 C17 120.1(3) . .
C15 C16 H16 119.9 . .
C17 C16 H16 119.9 . .
C12 C17 C16 120.4(3) . .
C12 C17 H17 119.8 . .
C16 C17 H17 119.8 . .
N3 C18 C15 107.7(2) . .
N3 C18 H18A 110.2 . .
C15 C18 H18A 110.2 . .
N3 C18 H18B 110.2 . .
C15 C18 H18B 110.2 . .
H18A C18 H18B 108.5 . .
N3 C19 C20 120.6(3) . .
N3 C19 H19 119.7 . .
C20 C19 H19 119.7 . .
C19 C20 C21 120.3(3) . .
C19 C20 H20 119.8 . .
C21 C20 H20 119.8 . .
C22 C21 C20 117.6(3) . .
C22 C21 C24 121.0(3) . .
C20 C21 C24 121.4(3) . .
C23 C22 C21 120.0(3) . .
C23 C22 H22 120.0 . .
C21 C22 H22 120.0 . .
N3 C23 C22 120.8(3) . .
N3 C23 H23 119.6 . .
C22 C23 H23 119.6 . .
C28 C24 C25 117.3(2) . .
C28 C24 C21 121.6(3) . .
C25 C24 C21 121.0(3) . .
C26 C25 C24 120.6(3) . .
C26 C25 H25 119.7 . .
C24 C25 H25 119.7 . .
N4 C26 C25 120.6(3) . .
N4 C26 H26 119.7 . .
C25 C26 H26 119.7 . .
N4 C27 C28 121.0(3) . .
N4 C27 H27 119.5 . .
C28 C27 H27 119.5 . .
C27 C28 C24 120.1(3) . .
C27 C28 H28 120.0 . .
C24 C28 H28 120.0 . .
N4 C29 C30 108.5(2) . .
N4 C29 H29A 110.0 . .
C30 C29 H29A 110.0 . .
N4 C29 H29B 110.0 . .
C30 C29 H29B 110.0 . .
H29A C29 H29B 108.4 . .
C31 C30 C35 119.1(3) . .
C31 C30 C29 121.0(3) . .
C35 C30 C29 119.7(3) . .
C32 C31 C30 120.5(3) . .
C32 C31 H31 119.8 . .
C30 C31 H31 119.8 . .
C31 C32 C33 120.4(3) . .
C31 C32 H32 119.8 . .
C33 C32 H32 119.8 . .
C34 C33 C32 119.2(3) . .
C34 C33 C36 120.2(3) . .
C32 C33 C36 120.4(3) . .
C33 C34 C35 120.3(3) . .
C33 C34 H34 119.9 . .
C35 C34 H34 119.9 . .
C34 C35 C30 120.1(3) . .
C34 C35 H35 120.0 . .
C30 C35 H35 120.0 . .
N1 C36 C33 108.4(2) . .
N1 C36 H36A 110.0 . .
C33 C36 H36A 110.0 . .
N1 C36 H36B 110.0 . .
C33 C36 H36B 110.0 . .
H36A C36 H36B 108.4 . .
C46 O1 C47 116.3(2) . .
C49 O2 C48 111.5(2) . .
C50 O3 C51 115.2(3) . .
C52 O4 C53 113.8(3) . .
C55A O5 C54 97.8(7) . .
C54 O5 C55 120.5(5) . .
C41 O6 C68 116.5(2) . .
C66A O7 C66 63.3(7) . .
C66A O7 C67 116.7(8) . .
C66 O7 C67 117.7(4) . .
C65 O8 C64 109.6(11) . .
C63 O9 C62 112.5(8) . .
C61 O10 C60 113.1(9) . .
C63A O9A C62A 110.1(15) . .
C65A O8A C64A 116.3(19) . .
C61A O10A C60A 107.1(18) . .
C38 C37 C42 119.9(2) . .
C38 C37 C46 122.1(2) . .
C42 C37 C46 118.0(2) . .
C39 C38 C37 119.7(2) . .
C39 C38 H38 120.2 . .
C37 C38 H38 120.2 . .
C38 C39 C40 122.2(3) . .
C38 C39 H39 118.9 . .
C40 C39 H39 118.9 . .
C41 C40 C39 119.2(3) . .
C41 C40 H40 120.4 . .
C39 C40 H40 120.4 . .
O6 C41 C40 124.7(3) . .
O6 C41 C42 114.5(2) . .
C40 C41 C42 120.8(2) . .
C43 C42 C37 120.2(2) . .
C43 C42 C41 121.5(2) . .
C37 C42 C41 118.2(2) . .
C44 C43 C42 119.7(2) . .
C44 C43 H43 120.2 . .
C42 C43 H43 120.2 . .
C43 C44 C45 121.3(3) . .
C43 C44 H44 119.4 . .
C45 C44 H44 119.4 . .
C46 C45 C44 120.0(3) . .
C46 C45 H45 120.0 . .
C44 C45 H45 120.0 . .
O1 C46 C45 124.7(3) . .
O1 C46 C37 114.5(2) . .
C45 C46 C37 120.7(2) . .
O1 C47 C48 109.7(3) . .
O1 C47 H47A 109.7 . .
C48 C47 H47A 109.7 . .
O1 C47 H47B 109.7 . .
C48 C47 H47B 109.7 . .
H47A C47 H47B 108.2 . .
O2 C48 C47 109.0(2) . .
O2 C48 H48A 109.9 . .
C47 C48 H48A 109.9 . .
O2 C48 H48B 109.9 . .
C47 C48 H48B 109.9 . .
H48A C48 H48B 108.3 . .
O2 C49 C50 107.9(2) . .
O2 C49 H49A 110.1 . .
C50 C49 H49A 110.1 . .
O2 C49 H49B 110.1 . .
C50 C49 H49B 110.1 . .
H49A C49 H49B 108.4 . .
O3 C50 C49 112.6(3) . .
O3 C50 H50A 109.1 . .
C49 C50 H50A 109.1 . .
O3 C50 H50B 109.1 . .
C49 C50 H50B 109.1 . .
H50A C50 H50B 107.8 . .
O3 C51 C52 109.9(3) . .
O3 C51 H51A 109.7 . .
C52 C51 H51A 109.7 . .
O3 C51 H51B 109.7 . .
C52 C51 H51B 109.7 . .
H51A C51 H51B 108.2 . .
O4 C52 C51 107.9(3) . .
O4 C52 H52A 110.1 . .
C51 C52 H52A 110.1 . .
O4 C52 H52B 110.1 . .
C51 C52 H52B 110.1 . .
H52A C52 H52B 108.4 . .
O4 C53 C54 108.4(3) . .
O4 C53 H53A 110.0 . .
C54 C53 H53A 110.0 . .
O4 C53 H53B 110.0 . .
C54 C53 H53B 110.0 . .
H53A C53 H53B 108.4 . .
O5 C54 C53 108.4(3) . .
O5 C54 H54A 110.0 . .
C53 C54 H54A 110.0 . .
O5 C54 H54B 110.0 . .
C53 C54 H54B 110.0 . .
H54A C54 H54B 108.4 . .
C56 C55 O5 113.8(8) . .
C56 C55 H55A 108.8 . .
O5 C55 H55A 108.8 . .
C56 C55 H55B 108.8 . .
O5 C55 H55B 108.8 . .
H55A C55 H55B 107.7 . .
C57 C56 C55 175.6(10) . .
C56 C57 C58 174.5(8) . .
C59 C58 C57 177.6(8) . .
C58 C59 C60 176.5(8) . .
O10 C60 C59 113.8(6) . .
O10 C60 H60A 108.8 . .
C59 C60 H60A 108.8 . .
O10 C60 H60B 108.8 . .
C59 C60 H60B 108.8 . .
H60A C60 H60B 107.7 . .
O10 C61 C62 98.1(14) . .
O10 C61 H61A 112.1 . .
C62 C61 H61A 112.1 . .
O10 C61 H61B 112.1 . .
C62 C61 H61B 112.1 . .
H61A C61 H61B 109.8 . .
O9 C62 C61 110.6(8) . .
O9 C62 H62A 109.5 . .
C61 C62 H62A 109.5 . .
O9 C62 H62B 109.5 . .
C61 C62 H62B 109.5 . .
H62A C62 H62B 108.1 . .
O9 C63 C64 107.5(9) . .
O9 C63 H63A 110.2 . .
C64 C63 H63A 110.2 . .
O9 C63 H63B 110.2 . .
C64 C63 H63B 110.2 . .
H63A C63 H63B 108.5 . .
O8 C64 C63 109.9(14) . .
O8 C64 H64A 109.7 . .
C63 C64 H64A 109.7 . .
O8 C64 H64B 109.7 . .
C63 C64 H64B 109.7 . .
H64A C64 H64B 108.2 . .
O8 C65 C66 108.8(10) . .
O8 C65 H65A 109.9 . .
C66 C65 H65A 109.9 . .
O8 C65 H65B 109.9 . .
C66 C65 H65B 109.9 . .
H65A C65 H65B 108.3 . .
O7 C66 C65 112.5(6) . .
O7 C66 H66A 109.1 . .
C65 C66 H66A 109.1 . .
O7 C66 H66B 109.1 . .
C65 C66 H66B 109.1 . .
H66A C66 H66B 107.8 . .
O5 C55A C56A 96.4(12) . .
O5 C55A H55C 112.5 . .
C56A C55A H55C 112.5 . .
O5 C55A H55D 112.5 . .
C56A C55A H55D 112.5 . .
H55C C55A H55D 110.0 . .
C57A C56A C55A 178(2) . .
C56A C57A C58A 174(2) . .
C59A C58A C57A 177(2) . .
C58A C59A C60A 172.3(18) . .
O10A C60A C59A 111.3(12) . .
O10A C60A H60C 109.4 . .
C59A C60A H60C 109.4 . .
O10A C60A H60D 109.4 . .
C59A C60A H60D 109.4 . .
H60C C60A H60D 108.0 . .
C62A C61A O10A 106(2) . .
C62A C61A H61C 110.6 . .
O10A C61A H61C 110.6 . .
C62A C61A H61D 110.6 . .
O10A C61A H61D 110.6 . .
H61C C61A H61D 108.7 . .
C61A C62A O9A 126.2(18) . .
C61A C62A H62C 105.8 . .
O9A C62A H62C 105.8 . .
C61A C62A H62D 105.8 . .
O9A C62A H62D 105.8 . .
H62C C62A H62D 106.2 . .
C64A C63A O9A 115(2) . .
C64A C63A H63C 108.5 . .
O9A C63A H63C 108.5 . .
C64A C63A H63D 108.5 . .
O9A C63A H63D 108.5 . .
H63C C63A H63D 107.5 . .
C63A C64A O8A 115(2) . .
C63A C64A H64C 108.6 . .
O8A C64A H64C 108.6 . .
C63A C64A H64D 108.6 . .
O8A C64A H64D 108.6 . .
H64C C64A H64D 107.6 . .
C66A C65A O8A 116.7(17) . .
C66A C65A H65C 108.1 . .
O8A C65A H65C 108.1 . .
C66A C65A H65D 108.1 . .
O8A C65A H65D 108.1 . .
H65C C65A H65D 107.3 . .
O7 C66A C65A 106.9(16) . .
O7 C66A H66C 110.3 . .
C65A C66A H66C 110.3 . .
O7 C66A H66D 110.3 . .
C65A C66A H66D 110.3 . .
H66C C66A H66D 108.6 . .
O7 C67 C68 111.9(3) . .
O7 C67 H67A 109.2 . .
C68 C67 H67A 109.2 . .
O7 C67 H67B 109.2 . .
C68 C67 H67B 109.2 . .
H67A C67 H67B 107.9 . .
O6 C68 C67 108.1(3) . .
O6 C68 H68A 110.1 . .
C67 C68 H68A 110.1 . .
O6 C68 H68B 110.1 . .
C67 C68 H68B 110.1 . .
H68A C68 H68B 108.4 . .
F4 P1 F2 91.16(15) . .
F4 P1 F6 91.25(17) . .
F2 P1 F6 90.87(14) . .
F4 P1 F3 178.37(18) . .
F2 P1 F3 89.80(14) . .
F6 P1 F3 90.06(15) . .
F4 P1 F1 88.45(15) . .
F2 P1 F1 179.54(16) . .
F6 P1 F1 89.38(12) . .
F3 P1 F1 90.58(15) . .
F4 P1 F5 89.76(17) . .
F2 P1 F5 90.31(14) . .
F6 P1 F5 178.43(15) . .
F3 P1 F5 88.91(15) . .
F1 P1 F5 89.45(13) . .
F12 P2 F11 170.7(6) . .
F12 P2 F7 90.0(7) . .
F11 P2 F7 83.1(3) . .
F12 P2 F9 81.4(7) . .
F11 P2 F9 91.9(2) . .
F7 P2 F9 86.2(4) . .
F12 P2 F8 98.2(7) . .
F11 P2 F8 87.79(17) . .
F7 P2 F8 168.5(4) . .
F9 P2 F8 86.95(16) . .
F12 P2 F10 99.0(7) . .
F11 P2 F10 88.06(19) . .
F7 P2 F10 97.5(4) . .
F9 P2 F10 176.23(19) . .
F8 P2 F10 89.29(16) . .
F12 P2 F7A 67.9(8) . .
F11 P2 F7A 107.3(4) . .
F9 P2 F7A 100.5(7) . .
F8 P2 F7A 162.7(5) . .
F10 P2 F7A 83.1(7) . .
F11 P2 F12A 170.1(5) . .
F7 P2 F12A 104.9(6) . .
F9 P2 F12A 94.4(5) . .
F8 P2 F12A 84.9(5) . .
F10 P2 F12A 85.2(5) . .
F7A P2 F12A 79.0(6) . .
N5 C69 C70 178.5(7) . .
C69 C70 H70A 109.5 . .
C69 C70 H70B 109.5 . .
H70A C70 H70B 109.5 . .
C69 C70 H70C 109.5 . .
H70A C70 H70C 109.5 . .
H70B C70 H70C 109.5 . .
N6 C71 C72 178.7(5) . .
C71 C72 H72A 109.5 . .
C71 C72 H72B 109.5 . .
H72A C72 H72B 109.5 . .
C71 C72 H72C 109.5 . .
H72A C72 H72C 109.5 . .
H72B C72 H72C 109.5 . .
N7 C73 C74 177.6(4) . .
C73 C74 H74A 109.5 . .
C73 C74 H74B 109.5 . .
H74A C74 H74B 109.5 . .
C73 C74 H74C 109.5 . .
H74A C74 H74C 109.5 . .
H74B C74 H74C 109.5 . .
F16 P3 F15A 160.9(6) . .
F16 P3 F14 94.9(4) . .
F15A P3 F14 86.6(5) . .
F16 P3 F13A 75.8(5) . .
F15A P3 F13A 96.9(5) . .
F14 P3 F13A 160.8(5) . .
F16 P3 F17A 70.4(5) . .
F15A P3 F17A 94.2(4) . .
F13A P3 F17A 100.4(5) . .
F16 P3 F18 94.6(4) . .
F15A P3 F18 103.9(6) . .
F14 P3 F18 100.6(5) . .
F13A P3 F18 96.9(5) . .
F17A P3 F18 153.2(5) . .
F16 P3 F18A 102.7(7) . .
F15A P3 F18A 95.0(5) . .
F14 P3 F18A 106.8(8) . .
F13A P3 F18A 91.8(8) . .
F17A P3 F18A 163.8(8) . .
F16 P3 F15 172.3(4) . .
F14 P3 F15 88.3(4) . .
F13A P3 F15 99.1(5) . .
F17A P3 F15 105.4(5) . .
F18 P3 F15 91.7(4) . .
F18A P3 F15 83.0(7) . .
F16 P3 F13 93.2(3) . .
F15A P3 F13 82.7(5) . .
F14 P3 F13 167.6(4) . .
F17A P3 F13 114.0(4) . .
F18 P3 F13 88.1(5) . .
F18A P3 F13 80.4(8) . .
F15 P3 F13 82.5(3) . .
F16 P3 F14A 100.5(4) . .
F15A P3 F14A 87.5(4) . .
F13A P3 F14A 175.3(4) . .
F17A P3 F14A 80.8(3) . .
F18 P3 F14A 80.4(4) . .
F18A P3 F14A 86.2(8) . .
F15 P3 F14A 84.9(4) . .
F13 P3 F14A 162.7(4) . .
F16 P3 F17 85.7(4) . .
F15A P3 F17 75.5(5) . .
F14 P3 F17 84.4(4) . .
F13A P3 F17 78.3(4) . .
F18 P3 F17 175.0(5) . .
F18A P3 F17 165.1(8) . .
F15 P3 F17 87.7(4) . .
F13 P3 F17 86.9(4) . .
F14A P3 F17 104.5(3) . .
F15A P3 F16A 173.7(5) . .
F14 P3 F16A 87.5(5) . .
F13A P3 F16A 89.4(4) . .
F17A P3 F16A 84.9(4) . .
F18 P3 F16A 75.0(6) . .
F18A P3 F16A 84.5(5) . .
F15 P3 F16A 165.1(6) . .
F13 P3 F16A 103.4(4) . .
F14A P3 F16A 86.1(4) . .
F17 P3 F16A 106.1(5) . .
F22 P4 F23 88.3(4) . .
F22 P4 F21 178.7(5) . .
F23 P4 F21 93.0(4) . .
F22 P4 F24 92.4(4) . .
F23 P4 F24 179.3(4) . .
F21 P4 F24 86.3(4) . .
F22 P4 F20 92.0(4) . .
F23 P4 F20 91.4(4) . .
F21 P4 F20 88.0(4) . .
F24 P4 F20 88.5(4) . .
F22 P4 F19 90.7(5) . .
F23 P4 F19 88.6(5) . .
F21 P4 F19 89.3(5) . .
F24 P4 F19 91.6(5) . .
F20 P4 F19 177.3(5) . .
F22 P4 F20 160.0(4) . 2_766
F23 P4 F20 108.0(4) . 2_766
F24 P4 F20 71.3(4) . 2_766
F20 P4 F20 76.4(4) . 2_766
F19 P4 F20 101.0(4) . 2_766
F22 P4 F21 100.6(4) . 2_766
F23 P4 F21 105.9(4) . 2_766
F21 P4 F21 79.1(4) . 2_766
F24 P4 F21 73.8(4) . 2_766
F19 P4 F21 161.7(3) . 2_766
F20 P4 F21 64.3(2) 2_766 2_766
F21 F20 P4 124.5(12) 2_766 .
P4 F20 P4 103.6(4) . 2_766
F20 F21 P4 117.7(13) 2_766 .
P4 F21 P4 100.9(4) . 2_766
N8 C75 C76 178.5(10) . .
C75 C76 H76A 109.5 . .
C75 C76 H76B 109.5 . .
H76A C76 H76B 109.5 . .
C75 C76 H76C 109.5 . .
H76A C76 H76C 109.5 . .
H76B C76 H76C 109.5 . .
F19A P5A F22A 89.2(6) 2_766 2_766
F19A P5A F23A 88.7(5) 2_766 .
F22A P5A F23A 87.8(4) 2_766 .
F19A P5A F24A 91.2(5) 2_766 .
F22A P5A F24A 91.7(4) 2_766 .
F23A P5A F24A 179.5(4) . .
F19A P5A F20A 179.1(6) 2_766 .
F22A P5A F20A 91.2(5) 2_766 .
F23A P5A F20A 90.5(4) . .
F24A P5A F20A 89.6(4) . .
F19A P5A F21A 89.8(6) 2_766 .
F22A P5A F21A 178.7(5) 2_766 .
F23A P5A F21A 91.2(4) . .
F24A P5A F21A 89.2(4) . .
F20A P5A F21A 89.8(4) . .
N10 C79 C80 172.2(15) . .
C79 C80 H80A 109.5 . .
C79 C80 H80B 109.5 . .
H80A C80 H80B 109.5 . .
C79 C80 H80C 109.5 . .
H80A C80 H80C 109.5 . .
H80B C80 H80C 109.5 . .
N8A C75A C76A 160.5(16) . .
C75A C76A H76D 109.5 . .
C75A C76A H76E 109.5 . .
H76D C76A H76E 109.5 . .
C75A C76A H76F 109.5 . .
H76D C76A H76F 109.5 . .
H76E C76A H76F 109.5 . .
N10A C79A C80A 168(2) . .
C79A C80A H80D 109.5 . .
C79A C80A H80E 109.5 . .
H80D C80A H80E 109.5 . .
C79A C80A H80F 109.5 . .
H80D C80A H80F 109.5 . .
H80E C80A H80F 109.5 . .
C78 C77 H77A 109.5 . .
C78 C77 H77B 109.5 . .
H77A C77 H77B 109.5 . .
C78 C77 H77C 109.5 . .
H77A C77 H77C 109.5 . .
H77B C77 H77C 109.5 . .
N9 C78 C77A 139.6(18) . .
N9A C78 C77A 154(2) . .
N9 C78 C77 163.7(16) . .
N9A C78 C77 152(2) . .
C78 C77A H77D 109.5 . .
C78 C77A H77E 109.5 . .
H77D C77A H77E 109.5 . .
C78 C77A H77F 109.5 . .
H77D C77A H77F 109.5 . .
H77E C77A H77F 109.5 . .

loop_
_geom_bond_atom_site_label_1
_geom_bond_atom_site_label_2
_geom_bond_distance
_geom_bond_site_symmetry_2
N1 C1 1.339(4) .
N1 C5 1.342(4) .
N1 C36 1.499(4) .
N2 C8 1.343(4) .
N2 C9 1.344(4) .
N2 C11 1.504(3) .
N3 C23 1.340(5) .
N3 C19 1.344(5) .
N3 C18 1.506(4) .
N4 C27 1.336(4) .
N4 C26 1.345(4) .
N4 C29 1.504(3) .
C1 C2 1.378(4) .
C1 H1 0.9500 .
C2 C3 1.398(4) .
C2 H2 0.9500 .
C3 C4 1.385(4) .
C3 C6 1.489(4) .
C4 C5 1.377(4) .
C4 H4 0.9500 .
C5 H5 0.9500 .
C6 C7 1.389(4) .
C6 C10 1.406(4) .
C7 C8 1.381(4) .
C7 H7 0.9500 .
C8 H8 0.9500 .
C9 C10 1.380(4) .
C9 H9 0.9500 .
C10 H10 0.9500 .
C11 C12 1.514(4) .
C11 H11A 0.9900 .
C11 H11B 0.9900 .
C12 C17 1.382(5) .
C12 C13 1.394(4) .
C13 C14 1.396(4) .
C13 H13 0.9500 .
C14 C15 1.393(5) .
C14 H14 0.9500 .
C15 C16 1.392(5) .
C15 C18 1.514(4) .
C16 C17 1.395(4) .
C16 H16 0.9500 .
C17 H17 0.9500 .
C18 H18A 0.9900 .
C18 H18B 0.9900 .
C19 C20 1.377(4) .
C19 H19 0.9500 .
C20 C21 1.397(4) .
C20 H20 0.9500 .
C21 C22 1.391(4) .
C21 C24 1.492(4) .
C22 C23 1.384(4) .
C22 H22 0.9500 .
C23 H23 0.9500 .
C24 C28 1.389(4) .
C24 C25 1.392(4) .
C25 C26 1.378(4) .
C25 H25 0.9500 .
C26 H26 0.9500 .
C27 C28 1.386(4) .
C27 H27 0.9500 .
C28 H28 0.9500 .
C29 C30 1.505(4) .
C29 H29A 0.9900 .
C29 H29B 0.9900 .
C30 C31 1.385(4) .
C30 C35 1.398(4) .
C31 C32 1.383(4) .
C31 H31 0.9500 .
C32 C33 1.389(4) .
C32 H32 0.9500 .
C33 C34 1.388(4) .
C33 C36 1.507(4) .
C34 C35 1.389(4) .
C34 H34 0.9500 .
C35 H35 0.9500 .
C36 H36A 0.9900 .
C36 H36B 0.9900 .
O1 C46 1.366(3) .
O1 C47 1.445(4) .
O2 C49 1.430(4) .
O2 C48 1.436(4) .
O3 C50 1.410(5) .
O3 C51 1.412(5) .
O4 C52 1.418(5) .
O4 C53 1.429(4) .
O5 C55A 1.403(13) .
O5 C54 1.423(6) .
O5 C55 1.453(9) .
O6 C41 1.363(3) .
O6 C68 1.450(4) .
O7 C66A 1.326(10) .
O7 C66 1.405(7) .
O7 C67 1.419(6) .
O8 C65 1.411(11) .
O8 C64 1.429(12) .
O9 C63 1.382(10) .
O9 C62 1.422(9) .
O10 C61 1.401(14) .
O10 C60 1.408(7) .
O9A C63A 1.406(14) .
O9A C62A 1.406(15) .
O8A C65A 1.421(17) .
O8A C64A 1.421(17) .
O10A C61A 1.410(17) .
O10A C60A 1.424(13) .
C37 C38 1.418(4) .
C37 C42 1.424(3) .
C37 C46 1.432(4) .
C38 C39 1.359(4) .
C38 H38 0.9500 .
C39 C40 1.413(4) .
C39 H39 0.9500 .
C40 C41 1.380(4) .
C40 H40 0.9500 .
C41 C42 1.433(4) .
C42 C43 1.419(4) .
C43 C44 1.364(4) .
C43 H43 0.9500 .
C44 C45 1.416(4) .
C44 H44 0.9500 .
C45 C46 1.372(4) .
C45 H45 0.9500 .
C47 C48 1.493(4) .
C47 H47A 0.9900 .
C47 H47B 0.9900 .
C48 H48A 0.9900 .
C48 H48B 0.9900 .
C49 C50 1.504(4) .
C49 H49A 0.9900 .
C49 H49B 0.9900 .
C50 H50A 0.9900 .
C50 H50B 0.9900 .
C51 C52 1.489(5) .
C51 H51A 0.9900 .
C51 H51B 0.9900 .
C52 H52A 0.9900 .
C52 H52B 0.9900 .
C53 C54 1.487(6) .
C53 H53A 0.9900 .
C53 H53B 0.9900 .
C54 H54A 0.9900 .
C54 H54B 0.9900 .
C55 C56 1.432(13) .
C55 H55A 0.9900 .
C55 H55B 0.9900 .
C56 C57 1.193(15) .
C57 C58 1.384(12) .
C58 C59 1.201(12) .
C59 C60 1.476(10) .
C60 H60A 0.9900 .
C60 H60B 0.9900 .
C61 C62 1.54(2) .
C61 H61A 0.9900 .
C61 H61B 0.9900 .
C62 H62A 0.9900 .
C62 H62B 0.9900 .
C63 C64 1.51(2) .
C63 H63A 0.9900 .
C63 H63B 0.9900 .
C64 H64A 0.9900 .
C64 H64B 0.9900 .
C65 C66 1.526(16) .
C65 H65A 0.9900 .
C65 H65B 0.9900 .
C66 H66A 0.9900 .
C66 H66B 0.9900 .
C55A C56A 1.405(16) .
C55A H55C 0.9900 .
C55A H55D 0.9900 .
C56A C57A 1.15(2) .
C57A C58A 1.396(17) .
C58A C59A 1.168(19) .
C59A C60A 1.445(16) .
C60A H60C 0.9900 .
C60A H60D 0.9900 .
C61A C62A 1.37(3) .
C61A H61C 0.9900 .
C61A H61D 0.9900 .
C62A H62C 0.9900 .
C62A H62D 0.9900 .
C63A C64A 1.38(3) .
C63A H63C 0.9900 .
C63A H63D 0.9900 .
C64A H64C 0.9900 .
C64A H64D 0.9900 .
C65A C66A 1.37(2) .
C65A H65C 0.9900 .
C65A H65D 0.9900 .
C66A H66C 0.9900 .
C66A H66D 0.9900 .
C67 C68 1.497(5) .
C67 H67A 0.9900 .
C67 H67B 0.9900 .
C68 H68A 0.9900 .
C68 H68B 0.9900 .
P1 F4 1.584(3) .
P1 F2 1.585(2) .
P1 F6 1.592(3) .
P1 F3 1.596(3) .
P1 F1 1.599(2) .
P1 F5 1.610(3) .
P2 F12 1.448(17) .
P2 F11 1.584(3) .
P2 F7 1.590(8) .
P2 F9 1.592(3) .
P2 F8 1.593(3) .
P2 F10 1.595(3) .
P2 F7A 1.623(13) .
P2 F12A 1.715(14) .
N5 C69 1.095(5) .
C69 C70 1.464(6) .
C70 H70A 0.9800 .
C70 H70B 0.9800 .
C70 H70C 0.9800 .
N6 C71 1.132(5) .
C71 C72 1.434(6) .
C72 H72A 0.9800 .
C72 H72B 0.9800 .
C72 H72C 0.9800 .
N7 C73 1.135(5) .
C73 C74 1.465(6) .
C74 H74A 0.9800 .
C74 H74B 0.9800 .
C74 H74C 0.9800 .
P3 F16 1.448(6) .
P3 F15A 1.462(7) .
P3 F14 1.478(8) .
P3 F13A 1.514(8) .
P3 F17A 1.545(7) .
P3 F18 1.572(6) .
P3 F18A 1.573(11) .
P3 F15 1.589(8) .
P3 F13 1.613(6) .
P3 F14A 1.621(5) .
P3 F17 1.627(5) .
P3 F16A 1.633(8) .
P4 F22 1.517(7) .
P4 F23 1.522(7) .
P4 F21 1.564(8) .
P4 F24 1.585(7) .
P4 F20 1.598(8) .
P4 F19 1.646(9) .
P4 F20 2.018(9) 2_766
P4 F21 2.109(8) 2_766
F20 F21 0.741(7) 2_766
F20 P4 2.018(9) 2_766
F21 F20 0.741(7) 2_766
F21 P4 2.109(8) 2_766
N8 C75 1.125(10) .
C75 C76 1.448(13) .
C76 H76A 0.9800 .
C76 H76B 0.9800 .
C76 H76C 0.9800 .
P5A F19A 1.570(12) 2_766
P5A F22A 1.572(7) 2_766
P5A F23A 1.573(7) .
P5A F24A 1.594(7) .
P5A F20A 1.600(7) .
P5A F21A 1.601(7) .
F19A P5A 1.570(12) 2_766
F22A P5A 1.572(7) 2_766
N10 C79 1.20(2) .
C79 C80 1.433(16) .
C80 H80A 0.9800 .
C80 H80B 0.9800 .
C80 H80C 0.9800 .
N8A C75A 1.126(15) .
C75A C76A 1.502(18) .
C76A H76D 0.9800 .
C76A H76E 0.9800 .
C76A H76F 0.9800 .
N10A C79A 0.94(3) .
C79A C80A 1.51(2) .
C80A H80D 0.9800 .
C80A H80E 0.9800 .
C80A H80F 0.9800 .
N9 C78 1.17(3) .
C77 C78 1.460(16) .
C77 H77A 0.9800 .
C77 H77B 0.9800 .
C77 H77C 0.9800 .
C78 N9A 1.21(3) .
C78 C77A 1.36(2) .
C77A H77D 0.9800 .
C77A H77E 0.9800 .
C77A H77F 0.9800 .

loop_
_geom_torsion_atom_site_label_1
_geom_torsion_atom_site_label_2
_geom_torsion_atom_site_label_3
_geom_torsion_atom_site_label_4
_geom_torsion
_geom_torsion_site_symmetry_1
_geom_torsion_site_symmetry_4
C5 N1 C1 C2 1.5(4) . .
C36 N1 C1 C2 -172.9(3) . .
N1 C1 C2 C3 0.6(4) . .
C1 C2 C3 C4 -2.5(4) . .
C1 C2 C3 C6 175.0(3) . .
C2 C3 C4 C5 2.4(4) . .
C6 C3 C4 C5 -175.1(3) . .
C1 N1 C5 C4 -1.6(4) . .
C36 N1 C5 C4 172.8(3) . .
C3 C4 C5 N1 -0.4(5) . .
C4 C3 C6 C7 -176.1(3) . .
C2 C3 C6 C7 6.4(4) . .
C4 C3 C6 C10 6.7(4) . .
C2 C3 C6 C10 -170.7(3) . .
C10 C6 C7 C8 1.8(4) . .
C3 C6 C7 C8 -175.5(3) . .
C9 N2 C8 C7 -1.6(4) . .
C11 N2 C8 C7 173.4(3) . .
C6 C7 C8 N2 0.0(4) . .
C8 N2 C9 C10 1.2(4) . .
C11 N2 C9 C10 -173.8(2) . .
N2 C9 C10 C6 0.7(4) . .
C7 C6 C10 C9 -2.1(4) . .
C3 C6 C10 C9 175.2(2) . .
C8 N2 C11 C12 -93.2(3) . .
C9 N2 C11 C12 81.9(3) . .
N2 C11 C12 C17 86.8(3) . .
N2 C11 C12 C13 -87.7(3) . .
C17 C12 C13 C14 -4.0(4) . .
C11 C12 C13 C14 170.5(2) . .
C12 C13 C14 C15 -0.8(4) . .
C13 C14 C15 C16 5.4(4) . .
C13 C14 C15 C18 -169.9(3) . .
C14 C15 C16 C17 -5.2(4) . .
C18 C15 C16 C17 170.2(3) . .
C13 C12 C17 C16 4.2(4) . .
C11 C12 C17 C16 -170.3(2) . .
C15 C16 C17 C12 0.4(4) . .
C23 N3 C18 C15 90.2(4) . .
C19 N3 C18 C15 -84.5(4) . .
C16 C15 C18 N3 -86.4(4) . .
C14 C15 C18 N3 88.9(4) . .
C23 N3 C19 C20 -1.3(4) . .
C18 N3 C19 C20 173.4(3) . .
N3 C19 C20 C21 -0.6(4) . .
C19 C20 C21 C22 1.9(4) . .
C19 C20 C21 C24 -175.5(3) . .
C20 C21 C22 C23 -1.5(4) . .
C24 C21 C22 C23 175.9(3) . .
C19 N3 C23 C22 1.8(5) . .
C18 N3 C23 C22 -172.9(3) . .
C21 C22 C23 N3 -0.3(5) . .
C22 C21 C24 C28 173.7(3) . .
C20 C21 C24 C28 -9.0(4) . .
C22 C21 C24 C25 -8.8(4) . .
C20 C21 C24 C25 168.6(3) . .
C28 C24 C25 C26 2.5(4) . .
C21 C24 C25 C26 -175.1(3) . .
C27 N4 C26 C25 -0.7(4) . .
C29 N4 C26 C25 173.4(3) . .
C24 C25 C26 N4 -1.2(4) . .
C26 N4 C27 C28 1.0(4) . .
C29 N4 C27 C28 -173.0(2) . .
N4 C27 C28 C24 0.5(4) . .
C25 C24 C28 C27 -2.2(4) . .
C21 C24 C28 C27 175.4(2) . .
C27 N4 C29 C30 91.9(3) . .
C26 N4 C29 C30 -82.2(3) . .
N4 C29 C30 C31 -86.8(3) . .
N4 C29 C30 C35 88.3(3) . .
C35 C30 C31 C32 -4.2(4) . .
C29 C30 C31 C32 170.9(2) . .
C30 C31 C32 C33 -1.5(4) . .
C31 C32 C33 C34 5.7(4) . .
C31 C32 C33 C36 -169.8(3) . .
C32 C33 C34 C35 -4.2(4) . .
C36 C33 C34 C35 171.3(3) . .
C33 C34 C35 C30 -1.5(4) . .
C31 C30 C35 C34 5.7(4) . .
C29 C30 C35 C34 -169.5(2) . .
C1 N1 C36 C33 85.0(3) . .
C5 N1 C36 C33 -89.4(3) . .
C34 C33 C36 N1 -86.9(3) . .
C32 C33 C36 N1 88.5(3) . .
C42 C37 C38 C39 -0.4(4) . .
C46 C37 C38 C39 179.3(3) . .
C37 C38 C39 C40 1.2(4) . .
C38 C39 C40 C41 -0.7(4) . .
C68 O6 C41 C40 1.2(4) . .
C68 O6 C41 C42 -178.9(3) . .
C39 C40 C41 O6 179.2(3) . .
C39 C40 C41 C42 -0.6(4) . .
C38 C37 C42 C43 178.9(2) . .
C46 C37 C42 C43 -0.8(4) . .
C38 C37 C42 C41 -0.8(4) . .
C46 C37 C42 C41 179.4(2) . .
O6 C41 C42 C43 1.7(4) . .
C40 C41 C42 C43 -178.4(3) . .
O6 C41 C42 C37 -178.5(2) . .
C40 C41 C42 C37 1.4(4) . .
C37 C42 C43 C44 -1.8(4) . .
C41 C42 C43 C44 178.0(2) . .
C42 C43 C44 C45 1.8(4) . .
C43 C44 C45 C46 0.9(4) . .
C47 O1 C46 C45 -4.8(4) . .
C47 O1 C46 C37 175.0(2) . .
C44 C45 C46 O1 176.2(2) . .
C44 C45 C46 C37 -3.6(4) . .
C38 C37 C46 O1 4.0(4) . .
C42 C37 C46 O1 -176.3(2) . .
C38 C37 C46 C45 -176.2(2) . .
C42 C37 C46 C45 3.5(4) . .
C46 O1 C47 C48 -169.1(2) . .
C49 O2 C48 C47 156.0(3) . .
O1 C47 C48 O2 72.0(3) . .
C48 O2 C49 C50 177.8(3) . .
C51 O3 C50 C49 -89.8(4) . .
O2 C49 C50 O3 -67.6(4) . .
C50 O3 C51 C52 -122.6(4) . .
C53 O4 C52 C51 167.7(4) . .
O3 C51 C52 O4 -62.6(5) . .
C52 O4 C53 C54 -166.3(4) . .
C55A O5 C54 C53 159.2(8) . .
C55 O5 C54 C53 159.1(5) . .
O4 C53 C54 O5 66.4(4) . .
C55A O5 C55 C56 -174(3) . .
C54 O5 C55 C56 -173.9(6) . .
C61 O10 C60 C59 -78.9(9) . .
C60 O10 C61 C62 -167.8(7) . .
C63 O9 C62 C61 -66.8(12) . .
O10 C61 C62 O9 -88.6(11) . .
C62 O9 C63 C64 -157.4(10) . .
C65 O8 C64 C63 -175.4(10) . .
O9 C63 C64 O8 -68.7(15) . .
C64 O8 C65 C66 -179.9(10) . .
C66A O7 C66 C65 55.8(10) . .
C67 O7 C66 C65 163.6(7) . .
O8 C65 C66 O7 69.4(10) . .
C54 O5 C55A C56A -173.0(11) . .
C55 O5 C55A C56A 6.6(19) . .
C61A O10A C60A C59A -158(2) . .
C60A O10A C61A C62A 144(2) . .
O10A C61A C62A O9A -6(4) . .
C63A O9A C62A C61A -165(3) . .
C62A O9A C63A C64A 176.6(18) . .
O9A C63A C64A O8A 71(3) . .
C65A O8A C64A C63A 168(2) . .
C64A O8A C65A C66A 177(2) . .
C66 O7 C66A C65A -41.9(13) . .
C67 O7 C66A C65A -151.1(13) . .
O8A C65A C66A O7 -61(3) . .
C66A O7 C67 C68 158.8(7) . .
C66 O7 C67 C68 86.5(5) . .
C41 O6 C68 C67 -178.6(3) . .
O7 C67 C68 O6 73.7(4) . .
F22 P4 F20 F21 -121.4(17) . 2_766
F23 P4 F20 F21 150.3(17) . 2_766
F21 P4 F20 F21 57.3(18) . 2_766
F24 P4 F20 F21 -29.0(17) . 2_766
F20 P4 F20 F21 42.1(14) 2_766 2_766
F22 P4 F20 P4 -163.5(5) . 2_766
F23 P4 F20 P4 108.2(4) . 2_766
F21 P4 F20 P4 15.2(5) . 2_766
F24 P4 F20 P4 -71.1(4) . 2_766
F20 P4 F20 P4 0.0 2_766 2_766
F21 P4 F20 P4 -42.1(14) 2_766 2_766
F23 P4 F21 F20 -142.8(14) . 2_766
F24 P4 F21 F20 37.0(14) . 2_766
F20 P4 F21 F20 -51.6(15) . 2_766
F19 P4 F21 F20 128.7(14) . 2_766
F21 P4 F21 F20 -37.2(12) 2_766 2_766
F23 P4 F21 P4 -105.6(4) . 2_766
F24 P4 F21 P4 74.2(4) . 2_766
F20 P4 F21 P4 -14.4(4) . 2_766
F19 P4 F21 P4 165.9(5) . 2_766
F20 P4 F21 P4 37.2(12) 2_766 2_766
F21 P4 F21 P4 0.0 2_766 2_766
